data_7121572
loop_
_publ_author_name
'Nikolayenko, Varvara I.'
'van Wyk, Lisa M.'
'Munro, Orde Q.'
'Barbour, Leonard J.'

_publ_section_title
;
 Supramolecular solvatochromism: mechanistic insight from crystallography,
 spectroscopy and theory.
;
_journal_issue 51
_journal_name_full 'Chemical communications (Cambridge, England)'
_journal_page_first 6975
_journal_page_last 6978
_journal_paper_doi 10.1039/c8cc02197j
_journal_volume 54
_journal_year 2018
_chemical_formula_moiety 'C32 H36 Cl4 Cu2 N8, 2(C2 H3 N)'
_chemical_formula_sum 'C36 H42 Cl4 Cu2 N10'
_chemical_formula_weight 883.67
_chemical_name_common 2
_space_group_crystal_system monoclinic
_space_group_IT_number 14
_space_group_name_Hall '-P 2ybc'
_space_group_name_H-M_alt 'P 1 21/c 1'
_symmetry_space_group_name_Hall '-P 2ybc'
_symmetry_space_group_name_H-M 'P 1 21/c 1'
_atom_sites_solution_hydrogens geom
_audit_creation_method SHELXL-2016/6
_audit_update_record
;
2018-01-26 deposited with the CCDC.
2018-04-27 downloaded from the CCDC.
;
_cell_angle_alpha 90
_cell_angle_beta 91.579(4)
_cell_angle_gamma 90
_cell_formula_units_Z 2
_cell_length_a 8.5707(12)
_cell_length_b 12.8298(16)
_cell_length_c 18.181(2)
_cell_measurement_reflns_used 3644
_cell_measurement_temperature 100(2)
_cell_measurement_theta_max 24.61
_cell_measurement_theta_min 2.377
_cell_volume 1998.4(4)
_computing_cell_refinement 'SAINT (Bruker, 2016)'
_computing_data_collection 'APEX3 (Bruker, 2016)'
_computing_data_reduction 'SAINT (Bruker, 2016)'
_computing_structure_refinement 'SHELXL-2016/6 (Sheldrick, 2016)'
_computing_structure_solution 'SHELXS-2016/6 (Sheldrick, 2016)'
_diffrn_ambient_temperature 100(2)
_diffrn_measured_fraction_theta_full 0.998
_diffrn_measured_fraction_theta_max 0.995
_diffrn_measurement_device_type graphite
_diffrn_measurement_method 'Bruker APEX CCD area -detector'
_diffrn_radiation_type MoK\a
_diffrn_radiation_wavelength 0.71073
_diffrn_reflns_av_R_equivalents 0.1386
_diffrn_reflns_av_unetI/netI 0.1393
_diffrn_reflns_Laue_measured_fraction_full 0.998
_diffrn_reflns_Laue_measured_fraction_max 0.995
_diffrn_reflns_limit_h_max 11
_diffrn_reflns_limit_h_min -11
_diffrn_reflns_limit_k_max 17
_diffrn_reflns_limit_k_min -17
_diffrn_reflns_limit_l_max 24
_diffrn_reflns_limit_l_min -24
_diffrn_reflns_number 23174
_diffrn_reflns_point_group_measured_fraction_full 0.998
_diffrn_reflns_point_group_measured_fraction_max 0.995
_diffrn_reflns_theta_full 25.242
_diffrn_reflns_theta_max 28.349
_diffrn_reflns_theta_min 1.943
_diffrn_source 'fine-focus sealed tube'
_exptl_absorpt_coefficient_mu 1.372
_exptl_absorpt_correction_T_max 0.6615
_exptl_absorpt_correction_T_min 0.5463
_exptl_absorpt_correction_type numerical
_exptl_absorpt_process_details 'SADABS, 2016'
_exptl_crystal_colour Red
_exptl_crystal_density_diffrn 1.469
_exptl_crystal_description Block
_exptl_crystal_F_000 908
_exptl_crystal_size_max 0.187
_exptl_crystal_size_mid 0.086
_exptl_crystal_size_min 0.072
_refine_diff_density_max 0.778
_refine_diff_density_min -0.774
_refine_diff_density_rms 0.139
_refine_ls_extinction_method none
_refine_ls_goodness_of_fit_ref 1.044
_refine_ls_hydrogen_treatment constr
_refine_ls_matrix_type full
_refine_ls_number_parameters 238
_refine_ls_number_reflns 4970
_refine_ls_number_restraints 0
_refine_ls_restrained_S_all 1.044
_refine_ls_R_factor_all 0.1688
_refine_ls_R_factor_gt 0.0719
_refine_ls_shift/su_max 0.000
_refine_ls_shift/su_mean 0.000
_refine_ls_structure_factor_coef Fsqd
_refine_ls_weighting_details 'w=1/[\s^2^(Fo^2^)+(0.0501P)^2^+9.5867P] where P=(Fo^2^+2Fc^2^)/3'
_refine_ls_weighting_scheme calc
_refine_ls_wR_factor_gt 0.1445
_refine_ls_wR_factor_ref 0.1857
_reflns_Friedel_coverage 0.000
_reflns_number_gt 2659
_reflns_number_total 4970
_reflns_threshold_expression 'I > 2\s(I)'
_cod_data_source_file c8cc02197j3.cif
_cod_data_source_block 2
_cod_depositor_comments 'Adding full bibliography for 7121568--7121574.cif.'
_cod_database_code 7121572
_shelx_shelxl_version_number 2016/6
_shelx_space_group_comment
;
The symmetry employed for this shelxl refinement is uniquely defined
by the following loop, which should always be used as a source of
symmetry information in preference to the above space-group names.
They are only intended as comments.
;
_shelx_estimated_absorpt_t_min 0.783
_shelx_estimated_absorpt_t_max 0.908

loop_
_space_group_symop_operation_xyz
'x, y, z'
'-x, y+1/2, -z+1/2'
'-x, -y, -z'
'x, -y-1/2, z-1/2'

loop_
_atom_site_label
_atom_site_type_symbol
_atom_site_fract_x
_atom_site_fract_y
_atom_site_fract_z
_atom_site_U_iso_or_equiv
_atom_site_adp_type
_atom_site_occupancy
_atom_site_site_symmetry_order
_atom_site_calc_flag
_atom_site_refinement_flags_posn
_atom_site_refinement_flags_adp
Cu01 Cu 0.75010(9) 0.69210(6) 0.11662(4) 0.0241(2) Uani 1 1 d . .
Cl1 Cl 0.98357(18) 0.61631(12) 0.09137(8) 0.0262(4) Uani 1 1 d . .
Cl2 Cl 0.57505(19) 0.62976(13) 0.19794(8) 0.0307(4) Uani 1 1 d . .
N4 N 0.3603(6) 1.3437(4) -0.0235(3) 0.0230(11) Uani 1 1 d . .
N1 N 0.8284(6) 0.8052(4) 0.1796(3) 0.0247(11) Uani 1 1 d . .
N2 N 0.9539(6) 0.9460(4) 0.2160(3) 0.0246(12) Uani 1 1 d . .
N3 N 0.5475(6) 1.3783(4) 0.0575(3) 0.0255(12) Uani 1 1 d . .
C15 C 0.5120(7) 1.3298(5) -0.0066(3) 0.0222(13) Uani 1 1 d . .
C3 C 0.9244(7) 0.8821(5) 0.1585(3) 0.0241(14) Uani 1 1 d . .
C14 C 0.2989(7) 1.4009(5) 0.0333(3) 0.0237(14) Uani 1 1 d . .
H14 H 0.192902 1.421469 0.036631 0.028 Uiso 1 1 calc R U
C10 C 0.9153(7) 1.2597(5) 0.0862(3) 0.0252(14) Uani 1 1 d . .
H10 H 0.947059 1.288956 0.041041 0.030 Uiso 1 1 calc R U
C12 C 0.7050(7) 1.3963(5) 0.0892(4) 0.0272(15) Uani 1 1 d . .
H12A H 0.697529 1.449400 0.128438 0.033 Uiso 1 1 calc R U
H12B H 0.770498 1.425913 0.050365 0.033 Uiso 1 1 calc R U
C9 C 0.7884(7) 1.3011(5) 0.1215(3) 0.0247(14) Uani 1 1 d . .
C5 C 1.0456(7) 1.0425(5) 0.2152(3) 0.0257(14) Uani 1 1 d . .
H5A H 1.139955 1.031196 0.186049 0.031 Uiso 1 1 calc R U
H5B H 1.080202 1.059746 0.266189 0.031 Uiso 1 1 calc R U
C4 C 0.9888(9) 0.8944(5) 0.0845(3) 0.0330(16) Uani 1 1 d . .
H4A H 0.963553 0.832710 0.054771 0.049 Uiso 1 1 calc R U
H4B H 1.102438 0.902433 0.088885 0.049 Uiso 1 1 calc R U
H4C H 0.943314 0.956388 0.060823 0.049 Uiso 1 1 calc R U
C6 C 0.9550(7) 1.1330(5) 0.1833(3) 0.0246(14) Uani 1 1 d . .
C1 C 0.7941(8) 0.8243(5) 0.2523(3) 0.0264(14) Uani 1 1 d . .
H1 H 0.727618 0.783012 0.281443 0.032 Uiso 1 1 calc R U
C2 C 0.8711(8) 0.9119(5) 0.2754(4) 0.0274(15) Uani 1 1 d . .
H2 H 0.868276 0.943079 0.322759 0.033 Uiso 1 1 calc R U
C13 C 0.4139(8) 1.4228(5) 0.0832(3) 0.0262(14) Uani 1 1 d . .
H13 H 0.404161 1.461456 0.127378 0.031 Uiso 1 1 calc R U
C11 C 0.9957(7) 1.1764(5) 0.1162(3) 0.0259(14) Uani 1 1 d . .
H11 H 1.080896 1.147786 0.090584 0.031 Uiso 1 1 calc R U
C16 C 0.6248(7) 1.2697(5) -0.0499(4) 0.0316(15) Uani 1 1 d . .
H16A H 0.716495 1.313051 -0.059043 0.047 Uiso 1 1 calc R U
H16B H 0.575646 1.249105 -0.097018 0.047 Uiso 1 1 calc R U
H16C H 0.657125 1.207297 -0.022450 0.047 Uiso 1 1 calc R U
C7 C 0.8300(8) 1.1755(5) 0.2187(3) 0.0282(15) Uani 1 1 d . .
H7 H 0.801237 1.147287 0.264703 0.034 Uiso 1 1 calc R U
C8 C 0.7441(8) 1.2588(5) 0.1889(4) 0.0312(15) Uani 1 1 d . .
H8 H 0.657282 1.286214 0.213892 0.037 Uiso 1 1 calc R U
N1A N 0.3331(10) 1.0640(8) 0.0414(4) 0.075(3) Uani 1 1 d . .
C2A C 0.4323(10) 1.0397(7) 0.0815(5) 0.050(2) Uani 1 1 d . .
C1A C 0.5571(11) 1.0087(8) 0.1299(5) 0.066(3) Uani 1 1 d . .
H1A1 H 0.581255 0.935031 0.121614 0.099 Uiso 1 1 calc R U
H1A2 H 0.526516 1.018582 0.180958 0.099 Uiso 1 1 calc R U
H1A3 H 0.649513 1.051102 0.120410 0.099 Uiso 1 1 calc R U

loop_
_atom_site_aniso_label
_atom_site_aniso_U_11
_atom_site_aniso_U_22
_atom_site_aniso_U_33
_atom_site_aniso_U_23
_atom_site_aniso_U_13
_atom_site_aniso_U_12
Cu01 0.0248(4) 0.0230(4) 0.0244(4) -0.0025(3) -0.0009(3) -0.0002(3)
Cl1 0.0254(8) 0.0272(8) 0.0258(8) 0.0010(6) -0.0007(6) 0.0022(6)
Cl2 0.0335(9) 0.0312(9) 0.0277(8) -0.0021(7) 0.0052(7) -0.0053(7)
N4 0.030(3) 0.017(2) 0.022(3) -0.001(2) 0.000(2) -0.003(2)
N1 0.025(3) 0.028(3) 0.022(3) 0.003(2) -0.002(2) -0.002(2)
N2 0.029(3) 0.019(3) 0.025(3) 0.001(2) -0.001(2) 0.000(2)
N3 0.026(3) 0.021(3) 0.029(3) -0.002(2) -0.005(2) -0.003(2)
C15 0.018(3) 0.025(3) 0.024(3) 0.000(3) -0.001(3) -0.002(2)
C3 0.026(3) 0.023(3) 0.023(3) -0.002(3) 0.001(3) 0.003(3)
C14 0.025(3) 0.026(3) 0.020(3) 0.005(3) 0.002(3) -0.001(3)
C10 0.031(4) 0.024(3) 0.020(3) 0.002(3) 0.001(3) -0.001(3)
C12 0.028(4) 0.022(3) 0.031(4) 0.004(3) -0.007(3) -0.001(3)
C9 0.031(4) 0.020(3) 0.023(3) 0.000(3) -0.006(3) -0.006(3)
C5 0.030(4) 0.020(3) 0.027(3) 0.003(3) -0.003(3) 0.001(3)
C4 0.047(4) 0.026(4) 0.027(3) -0.003(3) 0.010(3) -0.002(3)
C6 0.022(3) 0.022(3) 0.029(3) -0.006(3) -0.001(3) -0.003(3)
C1 0.033(4) 0.024(3) 0.022(3) 0.003(3) 0.001(3) 0.003(3)
C2 0.031(4) 0.025(3) 0.026(3) 0.001(3) 0.002(3) 0.000(3)
C13 0.035(4) 0.023(3) 0.021(3) 0.000(3) 0.004(3) -0.001(3)
C11 0.025(3) 0.033(4) 0.020(3) -0.003(3) 0.004(3) 0.003(3)
C16 0.025(4) 0.039(4) 0.031(4) -0.009(3) -0.002(3) 0.002(3)
C7 0.030(4) 0.033(4) 0.022(3) 0.002(3) 0.003(3) -0.003(3)
C8 0.031(4) 0.031(4) 0.032(4) -0.003(3) 0.005(3) 0.005(3)
N1A 0.058(5) 0.116(7) 0.052(5) -0.011(5) 0.006(4) 0.032(5)
C2A 0.048(5) 0.054(5) 0.048(5) -0.013(4) 0.011(4) 0.008(4)
C1A 0.065(6) 0.074(6) 0.058(6) -0.021(5) -0.019(5) 0.026(5)

loop_
_atom_type_symbol
_atom_type_description
_atom_type_scat_dispersion_real
_atom_type_scat_dispersion_imag
_atom_type_scat_source
C C 0.0033 0.0016 'International Tables Vol C Tables 4.2.6.8 and 6.1.1.4'
H H 0.0000 0.0000 'International Tables Vol C Tables 4.2.6.8 and 6.1.1.4'
N N 0.0061 0.0033 'International Tables Vol C Tables 4.2.6.8 and 6.1.1.4'
Cl Cl 0.1484 0.1585 'International Tables Vol C Tables 4.2.6.8 and 6.1.1.4'
Cu Cu 0.3201 1.2651 'International Tables Vol C Tables 4.2.6.8 and 6.1.1.4'

loop_
_geom_angle_atom_site_label_1
_geom_angle_atom_site_label_2
_geom_angle_atom_site_label_3
_geom_angle
_geom_angle_site_symmetry_1
_geom_angle_site_symmetry_3
N1 Cu01 N4 145.6(2) . 3_675
N1 Cu01 Cl2 95.84(16) . .
N4 Cu01 Cl2 99.57(16) 3_675 .
N1 Cu01 Cl1 98.36(16) . .
N4 Cu01 Cl1 97.50(16) 3_675 .
Cl2 Cu01 Cl1 125.25(7) . .
C15 N4 C14 106.7(5) . .
C15 N4 Cu01 127.2(4) . 3_675
C14 N4 Cu01 125.6(4) . 3_675
C3 N1 C1 106.9(5) . .
C3 N1 Cu01 125.3(4) . .
C1 N1 Cu01 127.7(4) . .
C3 N2 C2 109.0(5) . .
C3 N2 C5 126.6(5) . .
C2 N2 C5 124.2(5) . .
C15 N3 C13 108.3(5) . .
C15 N3 C12 126.4(5) . .
C13 N3 C12 124.5(5) . .
N4 C15 N3 109.3(5) . .
N4 C15 C16 126.3(5) . .
N3 C15 C16 124.4(5) . .
N2 C3 N1 109.1(5) . .
N2 C3 C4 125.0(6) . .
N1 C3 C4 125.8(5) . .
C13 C14 N4 109.1(6) . .
C13 C14 H14 125.5 . .
N4 C14 H14 125.5 . .
C11 C10 C9 120.5(6) . .
C11 C10 H10 119.8 . .
C9 C10 H10 119.8 . .
N3 C12 C9 116.2(5) . .
N3 C12 H12A 108.2 . .
C9 C12 H12A 108.2 . .
N3 C12 H12B 108.2 . .
C9 C12 H12B 108.2 . .
H12A C12 H12B 107.4 . .
C10 C9 C8 119.4(6) . .
C10 C9 C12 119.7(6) . .
C8 C9 C12 120.8(6) . .
N2 C5 C6 112.6(5) . .
N2 C5 H5A 109.1 . .
C6 C5 H5A 109.1 . .
N2 C5 H5B 109.1 . .
C6 C5 H5B 109.1 . .
H5A C5 H5B 107.8 . .
C3 C4 H4A 109.5 . .
C3 C4 H4B 109.5 . .
H4A C4 H4B 109.5 . .
C3 C4 H4C 109.5 . .
H4A C4 H4C 109.5 . .
H4B C4 H4C 109.5 . .
C7 C6 C11 117.9(6) . .
C7 C6 C5 121.6(6) . .
C11 C6 C5 120.4(6) . .
C2 C1 N1 109.1(6) . .
C2 C1 H1 125.5 . .
N1 C1 H1 125.5 . .
C1 C2 N2 105.9(5) . .
C1 C2 H2 127.0 . .
N2 C2 H2 127.0 . .
C14 C13 N3 106.6(5) . .
C14 C13 H13 126.7 . .
N3 C13 H13 126.7 . .
C10 C11 C6 121.4(6) . .
C10 C11 H11 119.3 . .
C6 C11 H11 119.3 . .
C15 C16 H16A 109.5 . .
C15 C16 H16B 109.5 . .
H16A C16 H16B 109.5 . .
C15 C16 H16C 109.5 . .
H16A C16 H16C 109.5 . .
H16B C16 H16C 109.5 . .
C6 C7 C8 121.9(6) . .
C6 C7 H7 119.0 . .
C8 C7 H7 119.0 . .
C7 C8 C9 118.8(6) . .
C7 C8 H8 120.6 . .
C9 C8 H8 120.6 . .
N1A C2A C1A 178.8(9) . .
C2A C1A H1A1 109.5 . .
C2A C1A H1A2 109.5 . .
H1A1 C1A H1A2 109.5 . .
C2A C1A H1A3 109.5 . .
H1A1 C1A H1A3 109.5 . .
H1A2 C1A H1A3 109.5 . .

loop_
_geom_bond_atom_site_label_1
_geom_bond_atom_site_label_2
_geom_bond_distance
_geom_bond_site_symmetry_2
Cu01 N1 1.956(5) .
Cu01 N4 1.971(5) 3_675
Cu01 Cl2 2.2800(18) .
Cu01 Cl1 2.2827(17) .
N4 C15 1.340(7) .
N4 C14 1.381(8) .
N1 C3 1.347(8) .
N1 C1 1.383(8) .
N2 C3 1.346(7) .
N2 C2 1.381(8) .
N2 C5 1.467(8) .
N3 C15 1.350(7) .
N3 C13 1.373(8) .
N3 C12 1.471(8) .
C15 C16 1.480(9) .
C3 C4 1.477(9) .
C14 C13 1.351(8) .
C14 H14 0.9500 .
C10 C11 1.377(8) .
C10 C9 1.383(9) .
C10 H10 0.9500 .
C12 C9 1.523(8) .
C12 H12A 0.9900 .
C12 H12B 0.9900 .
C9 C8 1.403(9) .
C5 C6 1.505(8) .
C5 H5A 0.9900 .
C5 H5B 0.9900 .
C4 H4A 0.9800 .
C4 H4B 0.9800 .
C4 H4C 0.9800 .
C6 C7 1.377(9) .
C6 C11 1.394(9) .
C1 C2 1.363(9) .
C1 H1 0.9500 .
C2 H2 0.9500 .
C13 H13 0.9500 .
C11 H11 0.9500 .
C16 H16A 0.9800 .
C16 H16B 0.9800 .
C16 H16C 0.9800 .
C7 C8 1.399(9) .
C7 H7 0.9500 .
C8 H8 0.9500 .
N1A C2A 1.147(10) .
C2A C1A 1.423(12) .
C1A H1A1 0.9800 .
C1A H1A2 0.9800 .
C1A H1A3 0.9800 .

loop_
_geom_hbond_atom_site_label_D
_geom_hbond_atom_site_label_H
_geom_hbond_atom_site_label_A
_geom_hbond_distance_DH
_geom_hbond_distance_HA
_geom_hbond_distance_DA
_geom_hbond_angle_DHA
_geom_hbond_site_symmetry_A
C14 H14 Cl1 0.95 2.78 3.278(6) 113.4 3_675
C12 H12A Cl2 0.99 2.85 3.774(7) 155.5 1_565
C5 H5B Cl1 0.99 2.76 3.657(7) 151.1 2_755
C4 H4A Cl1 0.98 2.86 3.571(7) 130.2 .
C1 H1 Cl2 0.95 2.79 3.260(7) 111.7 .
C2 H2 Cl1 0.95 2.98 3.759(7) 140.2 2_755
C13 H13 Cl2 0.95 2.89 3.627(6) 135.3 1_565
C16 H16A Cl1 0.98 2.80 3.756(7) 164.3 3_775
C16 H16B Cl2 0.98 2.71 3.403(7) 128.5 3_675
C1A H1A2 Cl2 0.98 2.78 3.700(9) 156.0 2_655

loop_
_geom_torsion_atom_site_label_1
_geom_torsion_atom_site_label_2
_geom_torsion_atom_site_label_3
_geom_torsion_atom_site_label_4
_geom_torsion
_geom_torsion_site_symmetry_1
C14 N4 C15 N3 -1.5(6) .
Cu01 N4 C15 N3 170.7(4) 3_675
C14 N4 C15 C16 177.7(6) .
Cu01 N4 C15 C16 -10.0(9) 3_675
C13 N3 C15 N4 1.3(7) .
C12 N3 C15 N4 -169.4(5) .
C13 N3 C15 C16 -178.0(6) .
C12 N3 C15 C16 11.3(10) .
C2 N2 C3 N1 -2.0(7) .
C5 N2 C3 N1 -176.2(5) .
C2 N2 C3 C4 178.6(6) .
C5 N2 C3 C4 4.3(10) .
C1 N1 C3 N2 1.7(7) .
Cu01 N1 C3 N2 180.0(4) .
C1 N1 C3 C4 -178.8(6) .
Cu01 N1 C3 C4 -0.6(9) .
C15 N4 C14 C13 1.2(7) .
Cu01 N4 C14 C13 -171.2(4) 3_675
C15 N3 C12 C9 -73.4(8) .
C13 N3 C12 C9 117.3(7) .
C11 C10 C9 C8 1.2(9) .
C11 C10 C9 C12 177.4(5) .
N3 C12 C9 C10 109.8(7) .
N3 C12 C9 C8 -74.1(8) .
C3 N2 C5 C6 78.9(8) .
C2 N2 C5 C6 -94.5(7) .
N2 C5 C6 C7 67.9(7) .
N2 C5 C6 C11 -111.9(6) .
C3 N1 C1 C2 -0.8(7) .
Cu01 N1 C1 C2 -179.0(4) .
N1 C1 C2 N2 -0.3(7) .
C3 N2 C2 C1 1.4(7) .
C5 N2 C2 C1 175.8(5) .
N4 C14 C13 N3 -0.4(7) .
C15 N3 C13 C14 -0.5(7) .
C12 N3 C13 C14 170.4(5) .
C9 C10 C11 C6 -1.6(9) .
C7 C6 C11 C10 0.7(9) .
C5 C6 C11 C10 -179.5(6) .
C11 C6 C7 C8 0.6(9) .
C5 C6 C7 C8 -179.2(6) .
C6 C7 C8 C9 -0.9(10) .
C10 C9 C8 C7 0.0(9) .
C12 C9 C8 C7 -176.1(6) .
